data_4513204
loop_
_publ_author_name
'Chulvi, Katherine'
'Costero, Ana M.'
'Ochando, Luis E.'
'Gavi\~na, Pablo'

_publ_section_title
;
 Racemic Triarylmethanol Derivative Crystallizes as a Chiral Crystal
 Structure with Enantiomeric Disorder, in the Sohncke Space GroupP21
;
_journal_issue 7
_journal_name_full 'Crystal Growth &amp; Design'
_journal_page_first 3452
_journal_paper_doi 10.1021/acs.cgd.5b00515
_journal_volume 15
_journal_year 2015
_chemical_absolute_configuration rm
_chemical_formula_moiety 'C19 H19 N O S'
_chemical_formula_sum 'C19 H19 N O S'
_chemical_formula_weight 309.41
_space_group_IT_number 4
_symmetry_cell_setting monoclinic
_symmetry_space_group_name_Hall 'P 2yb'
_symmetry_space_group_name_H-M 'P 1 21 1'
_atom_sites_solution_hydrogens geom
_atom_sites_solution_primary direct
_atom_sites_solution_secondary difmap
_audit_creation_method SHELXL-97
_cell_angle_alpha 90.00
_cell_angle_beta 91.341(8)
_cell_angle_gamma 90.00
_cell_formula_units_Z 2
_cell_length_a 6.5672(6)
_cell_length_b 14.5638(13)
_cell_length_c 8.2949(8)
_cell_measurement_reflns_used 2290
_cell_measurement_temperature 120(2)
_cell_measurement_theta_max 29.2000
_cell_measurement_theta_min 3.8740
_cell_volume 793.14(13)
_computing_cell_refinement
;
CrysAlisPro, Agilent Technologies,
Version 1.171.36.32
;
_computing_data_collection
;
CrysAlisPro, Agilent Technologies,
Version 1.171.36.32
;
_computing_data_reduction
;
CrysAlisPro, Agilent Technologies,
Version 1.171.36.32
;
_computing_structure_refinement 'SHELXL-97 (Sheldrick, 1997)'
_computing_structure_solution 'SHELXS-97 (Sheldrick, 1997)'
_diffrn_ambient_temperature 120(2)
_diffrn_detector_area_resol_mean 16.0267
_diffrn_measured_fraction_theta_full 0.996
_diffrn_measured_fraction_theta_max 0.996
_diffrn_measurement_device_type 'SuperNova,Single source at offset,Sapphire3'
_diffrn_measurement_method 'four-circle diffractometer'
_diffrn_radiation_monochromator mirror
_diffrn_radiation_source 'fine-focus sealed tube'
_diffrn_radiation_type MoK\a
_diffrn_radiation_wavelength 0.71073
_diffrn_reflns_av_R_equivalents 0.0971
_diffrn_reflns_av_sigmaI/netI 0.1006
_diffrn_reflns_limit_h_max 7
_diffrn_reflns_limit_h_min -7
_diffrn_reflns_limit_k_max 17
_diffrn_reflns_limit_k_min -17
_diffrn_reflns_limit_l_max 9
_diffrn_reflns_limit_l_min -8
_diffrn_reflns_number 3096
_diffrn_reflns_theta_full 25.00
_diffrn_reflns_theta_max 25.00
_diffrn_reflns_theta_min 3.10
_exptl_absorpt_coefficient_mu 0.205
_exptl_absorpt_correction_T_max 0.9838
_exptl_absorpt_correction_T_min 0.9601
_exptl_absorpt_correction_type multi-scan
_exptl_absorpt_process_details
;
CrysAlisPro, Agilent Technologies,
Version 1.171.36.32 
Empirical absorption correction using spherical harmonics,
 implemented in SCALE3 ABSPACK scaling algorithm.
;
_exptl_crystal_colour colourless
_exptl_crystal_density_diffrn 1.296
_exptl_crystal_density_method 'not measured'
_exptl_crystal_description prism
_exptl_crystal_F_000 328
_exptl_crystal_size_max 0.20
_exptl_crystal_size_mid 0.10
_exptl_crystal_size_min 0.08
_refine_diff_density_max 0.849
_refine_diff_density_min -0.761
_refine_diff_density_rms 0.172
_refine_ls_abs_structure_details 'Flack H D (1983), Acta Cryst. A39, 876-881'
_refine_ls_abs_structure_Flack -0.1(3)
_refine_ls_extinction_method none
_refine_ls_goodness_of_fit_ref 1.424
_refine_ls_hydrogen_treatment mixed
_refine_ls_matrix_type full
_refine_ls_number_parameters 199
_refine_ls_number_reflns 2144
_refine_ls_number_restraints 1
_refine_ls_restrained_S_all 1.423
_refine_ls_R_factor_all 0.1188
_refine_ls_R_factor_gt 0.0915
_refine_ls_shift/su_max 0.014
_refine_ls_shift/su_mean 0.003
_refine_ls_structure_factor_coef Fsqd
_refine_ls_weighting_details 'calc w=1/[\s^2^(Fo^2^)+(0.2000P)^2^+0.0000P] where P=(Fo^2^+2Fc^2^)/3'
_refine_ls_weighting_scheme calc
_refine_ls_wR_factor_gt 0.2556
_refine_ls_wR_factor_ref 0.3402
_reflns_number_gt 1782
_reflns_number_total 2144
_reflns_threshold_expression >2sigma(I)
_cod_data_source_file cg5b00515_si_002.cif
_cod_data_source_block 1a
_cod_depositor_comments 'Adding full bibliography for 4513203--4513205.cif.'
_cod_database_code 4513204
_publcif_datablock.id {08635388-81f3-4b62-a05b-363ff752b77c}

loop_
_symmetry_equiv_pos_as_xyz
'x, y, z'
'-x, y+1/2, -z'

loop_
_atom_site_label
_atom_site_type_symbol
_atom_site_fract_x
_atom_site_fract_y
_atom_site_fract_z
_atom_site_U_iso_or_equiv
_atom_site_adp_type
_atom_site_occupancy
_atom_site_symmetry_multiplicity
_atom_site_calc_flag
_atom_site_refinement_flags
C1 C 0.6264(17) 0.7500(7) 0.0465(12) 0.032(2) Uani 1 1 d .
H1A H 0.5832 0.8067 -0.0078 0.048 Uiso 1 1 calc R
H1B H 0.6380 0.7007 -0.0332 0.048 Uiso 1 1 calc R
H1C H 0.7589 0.7597 0.1007 0.048 Uiso 1 1 calc R
C2 C 0.2730(16) 0.7264(6) 0.0920(12) 0.029(2) Uani 1 1 d .
H2A H 0.2504 0.7847 0.0354 0.044 Uiso 1 1 calc R
H2B H 0.1736 0.7200 0.1776 0.044 Uiso 1 1 calc R
H2C H 0.2569 0.6754 0.0155 0.044 Uiso 1 1 calc R
C4 C 0.5299(14) 0.6424(6) 0.2492(10) 0.022(2) Uani 1 1 d .
C5 C 0.7114(15) 0.6395(6) 0.3407(11) 0.0228(19) Uani 1 1 d .
H5 H 0.8035 0.6897 0.3368 0.027 Uiso 1 1 calc R
C6 C 0.7590(13) 0.5641(7) 0.4374(10) 0.0209(19) Uani 1 1 d .
H6 H 0.8843 0.5629 0.4969 0.025 Uiso 1 1 calc R
C7 C 0.6236(13) 0.4897(7) 0.4480(10) 0.0225(19) Uani 1 1 d .
C8 C 0.4496(13) 0.4915(7) 0.3557(11) 0.027(2) Uani 1 1 d .
H8 H 0.3612 0.4399 0.3565 0.032 Uiso 1 1 calc R
C9 C 0.3969(15) 0.5679(8) 0.2590(11) 0.029(2) Uani 1 1 d .
H9 H 0.2709 0.5687 0.2004 0.035 Uiso 1 1 calc R
C11 C 0.7879(16) 0.4335(6) 0.7093(11) 0.026(2) Uani 1 1 d .
C12 C 0.9902(13) 0.4259(6) 0.7522(11) 0.023(2) Uani 1 1 d .
H12 H 1.0904 0.4003 0.6848 0.027 Uiso 1 1 calc R
C13 C 1.0329(14) 0.4615(7) 0.9116(12) 0.028(2) Uani 1 1 d .
H13 H 1.1653 0.4615 0.9603 0.033 Uiso 1 1 calc R
C14 C 0.8682(16) 0.4946(7) 0.9848(11) 0.030(2) Uani 1 1 d .
H14 H 0.8700 0.5206 1.0898 0.037 Uiso 1 1 calc R
C15 C 0.7778(12) 0.3347(6) 0.4581(10) 0.0173(18) Uani 1 1 d .
C16 C 0.6942(14) 0.2455(7) 0.4332(11) 0.024(2) Uani 1 1 d .
H16 H 0.5663 0.2300 0.4770 0.028 Uiso 1 1 calc R
C17 C 0.8003(13) 0.1814(6) 0.3447(10) 0.0200(18) Uani 1 1 d .
H17 H 0.7414 0.1228 0.3248 0.024 Uiso 1 1 calc R
C18 C 0.9929(14) 0.2012(7) 0.2840(11) 0.027(2) Uani 1 1 d .
H18 H 1.0684 0.1554 0.2301 0.032 Uiso 1 1 calc R
C19 C 1.0690(15) 0.2868(7) 0.3037(11) 0.027(2) Uani 1 1 d .
H19 H 1.1948 0.3017 0.2558 0.033 Uiso 1 1 calc R
C20 C 0.9691(13) 0.3540(7) 0.3919(11) 0.025(2) Uani 1 1 d .
H20 H 1.0298 0.4127 0.4075 0.030 Uiso 1 1 calc R
N3 N 0.4796(13) 0.7249(5) 0.1629(9) 0.0257(18) Uani 1 1 d .
O1 O 0.4710(9) 0.3728(4) 0.6051(7) 0.0214(14) Uani 1 1 d .
H1 H 0.4865 0.3270 0.6657 0.032 Uiso 1 1 calc R
S1 S 0.6546(3) 0.48365(14) 0.8643(2) 0.0251(7) Uani 1 1 d .
C10 C 0.6697(12) 0.4068(6) 0.5581(11) 0.0168(17) Uani 1 1 d .

loop_
_atom_site_aniso_label
_atom_site_aniso_U_11
_atom_site_aniso_U_22
_atom_site_aniso_U_33
_atom_site_aniso_U_23
_atom_site_aniso_U_13
_atom_site_aniso_U_12
C1 0.050(6) 0.021(5) 0.026(5) -0.002(4) 0.003(4) 0.001(4)
C2 0.044(5) 0.023(5) 0.020(5) -0.001(4) -0.009(4) -0.004(4)
C4 0.039(5) 0.017(4) 0.011(4) -0.005(4) 0.008(4) 0.003(4)
C5 0.036(5) 0.013(4) 0.020(5) -0.007(4) 0.003(4) 0.005(4)
C6 0.033(5) 0.017(4) 0.013(4) -0.003(4) 0.004(3) -0.003(4)
C7 0.036(4) 0.019(4) 0.013(4) -0.004(4) 0.005(3) -0.004(4)
C8 0.029(4) 0.020(5) 0.032(5) 0.002(5) 0.005(4) -0.001(4)
C9 0.036(5) 0.029(5) 0.022(5) 0.005(5) 0.000(4) 0.005(4)
C11 0.045(5) 0.012(4) 0.021(5) 0.002(4) -0.002(4) 0.017(4)
C12 0.022(4) 0.024(5) 0.021(5) -0.005(4) -0.004(4) 0.002(4)
C13 0.032(5) 0.023(5) 0.028(5) 0.001(4) -0.012(4) 0.000(4)
C14 0.052(6) 0.022(5) 0.018(4) 0.001(4) -0.001(4) 0.005(5)
C15 0.025(4) 0.014(4) 0.013(4) -0.001(3) -0.001(3) 0.002(3)
C16 0.028(5) 0.022(4) 0.020(5) 0.005(4) -0.002(4) -0.003(4)
C17 0.029(4) 0.012(4) 0.018(4) -0.004(4) 0.003(3) 0.001(4)
C18 0.040(5) 0.025(5) 0.016(5) 0.000(4) 0.002(4) 0.014(4)
C19 0.033(5) 0.030(5) 0.019(4) -0.005(4) 0.013(4) -0.001(4)
C20 0.020(4) 0.025(5) 0.030(5) -0.011(4) 0.009(4) -0.002(4)
N3 0.044(5) 0.017(4) 0.017(4) -0.001(3) 0.003(3) 0.004(3)
O1 0.019(3) 0.020(3) 0.025(3) 0.007(3) 0.007(2) -0.001(2)
S1 0.0312(11) 0.0231(12) 0.0211(12) -0.0039(10) 0.0017(8) 0.0033(9)
C10 0.013(4) 0.018(4) 0.020(4) 0.002(4) 0.014(3) 0.001(3)

loop_
_atom_type_symbol
_atom_type_description
_atom_type_scat_dispersion_real
_atom_type_scat_dispersion_imag
_atom_type_scat_source
C C 0.0033 0.0016 'International Tables Vol C Tables 4.2.6.8 and 6.1.1.4'
H H 0.0000 0.0000 'International Tables Vol C Tables 4.2.6.8 and 6.1.1.4'
N N 0.0061 0.0033 'International Tables Vol C Tables 4.2.6.8 and 6.1.1.4'
O O 0.0106 0.0060 'International Tables Vol C Tables 4.2.6.8 and 6.1.1.4'
S S 0.1246 0.1234 'International Tables Vol C Tables 4.2.6.8 and 6.1.1.4'

loop_
_geom_angle_atom_site_label_1
_geom_angle_atom_site_label_2
_geom_angle_atom_site_label_3
_geom_angle
C9 C4 C5 118.1(8)
C9 C4 N3 122.9(8)
C5 C4 N3 118.7(8)
C6 C5 C4 121.0(9)
C5 C6 C7 120.7(8)
C8 C7 C6 118.3(9)
C8 C7 C10 120.0(8)
C6 C7 C10 121.7(7)
C7 C8 C9 121.8(9)
C4 C9 C8 120.0(9)
C12 C11 C10 132.0(9)
C12 C11 S1 110.2(7)
C10 C11 S1 117.8(7)
C11 C12 C13 112.0(9)
C14 C13 C12 113.7(8)
C13 C14 S1 111.1(7)
C20 C15 C16 118.0(8)
C20 C15 C10 120.3(8)
C16 C15 C10 121.7(8)
C17 C16 C15 119.7(9)
C16 C17 C18 121.4(9)
C19 C18 C17 118.7(9)
C18 C19 C20 122.2(9)
C19 C20 C15 119.8(9)
C4 N3 C1 113.6(8)
C4 N3 C2 114.4(7)
C1 N3 C2 111.0(8)
C14 S1 C11 92.9(5)
O1 C10 C11 108.1(7)
O1 C10 C15 110.0(7)
C11 C10 C15 113.2(7)
O1 C10 C7 105.1(6)
C11 C10 C7 112.4(7)
C15 C10 C7 107.8(7)

loop_
_geom_bond_atom_site_label_1
_geom_bond_atom_site_label_2
_geom_bond_distance
C1 N3 1.428(14)
C2 N3 1.467(13)
C4 C9 1.396(14)
C4 C5 1.399(13)
C4 N3 1.433(12)
C5 C6 1.391(13)
C6 C7 1.406(13)
C7 C8 1.360(12)
C7 C10 1.540(13)
C8 C9 1.410(14)
C11 C12 1.372(14)
C11 C10 1.511(13)
C11 S1 1.733(10)
C12 C13 1.441(13)
C13 C14 1.342(15)
C14 S1 1.711(10)
C15 C20 1.411(12)
C15 C16 1.423(12)
C15 C10 1.524(12)
C16 C17 1.386(13)
C17 C18 1.402(13)
C18 C19 1.351(14)
C19 C20 1.395(13)
O1 C10 1.458(10)

loop_
_geom_torsion_atom_site_label_1
_geom_torsion_atom_site_label_2
_geom_torsion_atom_site_label_3
_geom_torsion_atom_site_label_4
_geom_torsion
C9 C4 C5 C6 0.6(13)
N3 C4 C5 C6 174.5(8)
C4 C5 C6 C7 -1.3(13)
C5 C6 C7 C8 2.9(13)
C5 C6 C7 C10 -178.1(8)
C6 C7 C8 C9 -4.0(14)
C10 C7 C8 C9 177.0(8)
C5 C4 C9 C8 -1.7(13)
N3 C4 C9 C8 -175.3(8)
C7 C8 C9 C4 3.5(15)
C10 C11 C12 C13 -180.0(9)
S1 C11 C12 C13 -0.1(10)
C11 C12 C13 C14 -0.1(12)
C12 C13 C14 S1 0.2(11)
C20 C15 C16 C17 -0.6(12)
C10 C15 C16 C17 -178.4(8)
C15 C16 C17 C18 2.5(12)
C16 C17 C18 C19 -4.5(13)
C17 C18 C19 C20 4.6(15)
C18 C19 C20 C15 -2.8(15)
C16 C15 C20 C19 0.7(13)
C10 C15 C20 C19 178.5(9)
C9 C4 N3 C1 -126.1(10)
C5 C4 N3 C1 60.3(10)
C9 C4 N3 C2 2.7(12)
C5 C4 N3 C2 -170.8(8)
C13 C14 S1 C11 -0.2(8)
C12 C11 S1 C14 0.2(8)
C10 C11 S1 C14 -179.9(7)
C12 C11 C10 O1 142.9(10)
S1 C11 C10 O1 -37.0(9)
C12 C11 C10 C15 20.7(14)
S1 C11 C10 C15 -159.2(6)
C12 C11 C10 C7 -101.6(11)
S1 C11 C10 C7 78.5(9)
C20 C15 C10 O1 176.8(7)
C16 C15 C10 O1 -5.5(11)
C20 C15 C10 C11 -62.1(11)
C16 C15 C10 C11 115.6(9)
C20 C15 C10 C7 62.8(10)
C16 C15 C10 C7 -119.5(8)
C8 C7 C10 O1 -30.8(11)
C6 C7 C10 O1 150.3(8)
C8 C7 C10 C11 -148.1(9)
C6 C7 C10 C11 33.0(11)
C8 C7 C10 C15 86.5(9)
C6 C7 C10 C15 -92.4(9)
